data_4305074
loop_
_publ_author_name
'Donald J. Darensbourg'
'Eric B. Frantz'

_publ_section_title
;
Studies of the Carbon Dioxide and Epoxide Coupling Reaction in the Presence
of Fluorinated Manganese(III) Acacen Complexes: Kinetics of Epoxide
Ring-Opening
;
_journal_name_full 'Inorganic Chemistry'
_journal_page_first 4977
_journal_page_last 4987
_journal_paper_doi 10.1021/ic800286p
_journal_volume 47
_journal_year 2008
_chemical_formula_sum 'C12 H12 Cl F6 Mn N2 O2'
_chemical_formula_weight 420.63
_chemical_name_systematic
; 
 ? 
;
_space_group_IT_number 14
_symmetry_cell_setting monoclinic
_symmetry_space_group_name_Hall '-P 2yn'
_symmetry_space_group_name_H-M 'P 1 21/n 1'
_atom_sites_solution_hydrogens geom
_atom_sites_solution_primary direct
_atom_sites_solution_secondary difmap
_audit_creation_method SHELXL-97
_cell_angle_alpha 90.00
_cell_angle_beta 110.135(5)
_cell_angle_gamma 90.00
_cell_formula_units_Z 4
_cell_length_a 11.314(3)
_cell_length_b 12.587(3)
_cell_length_c 11.775(3)
_cell_measurement_reflns_used 2164
_cell_measurement_temperature 110(2)
_cell_measurement_theta_max 26.71
_cell_measurement_theta_min 2.45
_cell_volume 1574.4(7)
_computing_cell_refinement 'Bruker SMART'
_computing_data_collection 'Bruker SMART'
_computing_data_reduction 'Bruker SAINT'
_computing_molecular_graphics 'X-Seed (Barbour, 1999)'
_computing_publication_material 'Bruker SHELXTL'
_computing_structure_refinement 'SHELXL-97 (Sheldrick, 1997)'
_computing_structure_solution 'SHELXS-97 (Sheldrick, 1990)'
_diffrn_ambient_temperature 110(2)
_diffrn_measured_fraction_theta_full 0.973
_diffrn_measured_fraction_theta_max 0.973
_diffrn_measurement_device_type 'Bruker Smart CCD'
_diffrn_measurement_method '\w scans'
_diffrn_radiation_monochromator graphite
_diffrn_radiation_source 'fine-focus sealed tube'
_diffrn_radiation_type MoK\a
_diffrn_radiation_wavelength 0.71073
_diffrn_reflns_av_R_equivalents 0.0548
_diffrn_reflns_av_sigmaI/netI 0.0814
_diffrn_reflns_limit_h_max 14
_diffrn_reflns_limit_h_min -14
_diffrn_reflns_limit_k_max 15
_diffrn_reflns_limit_k_min -16
_diffrn_reflns_limit_l_max 15
_diffrn_reflns_limit_l_min -13
_diffrn_reflns_number 10734
_diffrn_reflns_theta_full 27.62
_diffrn_reflns_theta_max 27.62
_diffrn_reflns_theta_min 2.15
_diffrn_standards_decay_% <1
_diffrn_standards_interval_count 0
_diffrn_standards_interval_time 0
_diffrn_standards_number 0
_exptl_absorpt_coefficient_mu 1.081
_exptl_absorpt_correction_T_max 0.9787
_exptl_absorpt_correction_T_min 0.8291
_exptl_absorpt_correction_type multi-scan
_exptl_absorpt_process_details sadabs
_exptl_crystal_colour green
_exptl_crystal_density_diffrn 1.775
_exptl_crystal_density_method 'not measured'
_exptl_crystal_description block
_exptl_crystal_F_000 840
_exptl_crystal_size_max 0.18
_exptl_crystal_size_mid 0.04
_exptl_crystal_size_min 0.02
_refine_diff_density_max 1.304
_refine_diff_density_min -0.443
_refine_diff_density_rms 0.148
_refine_ls_extinction_method none
_refine_ls_goodness_of_fit_ref 0.972
_refine_ls_hydrogen_treatment constr
_refine_ls_matrix_type full
_refine_ls_number_parameters 219
_refine_ls_number_reflns 3564
_refine_ls_number_restraints 0
_refine_ls_restrained_S_all 0.972
_refine_ls_R_factor_all 0.1010
_refine_ls_R_factor_gt 0.0549
_refine_ls_shift/su_max 0.001
_refine_ls_shift/su_mean 0.000
_refine_ls_structure_factor_coef Fsqd
_refine_ls_weighting_details 'calc w=1/[\s^2^(Fo^2^)+(0.0754P)^2^+0.0000P] where P=(Fo^2^+2Fc^2^)/3'
_refine_ls_weighting_scheme calc
_refine_ls_wR_factor_gt 0.1192
_refine_ls_wR_factor_ref 0.1463
_reflns_number_gt 2099
_reflns_number_total 3564
_reflns_threshold_expression >2sigma(I)
_cod_data_source_file ic800286p-file003_1.cif
_cod_data_source_block ddef51m
_cod_database_code 4305074

loop_
_symmetry_equiv_pos_as_xyz
'x, y, z'
'-x+1/2, y+1/2, -z+1/2'
'-x, -y, -z'
'x-1/2, -y-1/2, z-1/2'

loop_
_atom_site_label
_atom_site_type_symbol
_atom_site_fract_x
_atom_site_fract_y
_atom_site_fract_z
_atom_site_U_iso_or_equiv
_atom_site_adp_type
_atom_site_occupancy
_atom_site_symmetry_multiplicity
_atom_site_calc_flag
_atom_site_refinement_flags
_atom_site_disorder_assembly
_atom_site_disorder_group
Mn1 Mn 0.44885(6) 0.23309(5) 0.61090(5) 0.0229(2) Uani 1 1 d . . .
Cl1 Cl 0.28094(9) 0.35707(8) 0.57477(9) 0.0274(3) Uani 1 1 d . . .
F1 F 0.3650(2) 0.3201(2) 0.2287(2) 0.0434(7) Uani 1 1 d . . .
F2 F 0.5270(3) 0.2279(3) 0.2475(2) 0.0564(9) Uani 1 1 d . . .
F3 F 0.5373(3) 0.3985(3) 0.2458(2) 0.0689(10) Uani 1 1 d . . .
F4 F 0.1370(2) -0.0232(2) 0.4948(2) 0.0417(7) Uani 1 1 d . . .
F5 F 0.2357(2) -0.13205(19) 0.6351(2) 0.0393(7) Uani 1 1 d . . .
F6 F 0.3068(2) -0.0983(2) 0.4925(2) 0.0423(7) Uani 1 1 d . . .
O1 O 0.4642(2) 0.2397(2) 0.4565(2) 0.0245(6) Uani 1 1 d . . .
O2 O 0.3602(3) 0.1028(2) 0.5654(2) 0.0287(7) Uani 1 1 d . . .
N1 N 0.5976(3) 0.3275(3) 0.6795(3) 0.0244(8) Uani 1 1 d . . .
N2 N 0.4698(3) 0.2087(3) 0.7822(3) 0.0239(8) Uani 1 1 d . . .
C1 C 0.6490(4) 0.3867(3) 0.6206(4) 0.0250(9) Uani 1 1 d . . .
C2 C 0.6040(4) 0.3881(3) 0.4909(4) 0.0289(10) Uani 1 1 d . . .
H2 H 0.6336 0.4426 0.4518 0.035 Uiso 1 1 calc R . .
C3 C 0.5221(4) 0.3167(3) 0.4213(4) 0.0245(9) Uani 1 1 d . . .
C4 C 0.4191(4) 0.1330(3) 0.8272(4) 0.0244(9) Uani 1 1 d . . .
C5 C 0.3504(4) 0.0477(3) 0.7547(4) 0.0281(10) Uani 1 1 d . . .
H5 H 0.3187 -0.0060 0.7932 0.034 Uiso 1 1 calc R . .
C6 C 0.3274(4) 0.0384(3) 0.6352(4) 0.0250(9) Uani 1 1 d . . .
C7 C 0.6489(4) 0.3218(3) 0.8136(4) 0.0271(10) Uani 1 1 d . . .
H7A H 0.6888 0.3901 0.8476 0.032 Uiso 1 1 calc R . .
H7B H 0.7132 0.2650 0.8400 0.032 Uiso 1 1 calc R . .
C8 C 0.5407(4) 0.2980(3) 0.8567(4) 0.0266(10) Uani 1 1 d . . .
H8A H 0.5724 0.2781 0.9433 0.032 Uiso 1 1 calc R . .
H8B H 0.4858 0.3612 0.8464 0.032 Uiso 1 1 calc R . .
C9 C 0.7606(4) 0.4573(3) 0.6848(4) 0.0296(10) Uani 1 1 d . . .
H9A H 0.7392 0.5041 0.7414 0.044 Uiso 1 1 calc R . .
H9B H 0.7816 0.5004 0.6251 0.044 Uiso 1 1 calc R . .
H9C H 0.8330 0.4131 0.7294 0.044 Uiso 1 1 calc R . .
C10 C 0.4892(4) 0.3169(4) 0.2861(4) 0.0344(11) Uani 1 1 d . . .
C11 C 0.4309(4) 0.1340(3) 0.9586(4) 0.0283(10) Uani 1 1 d . . .
H11A H 0.5201 0.1316 1.0093 0.043 Uiso 1 1 calc R . .
H11B H 0.3875 0.0721 0.9759 0.043 Uiso 1 1 calc R . .
H11C H 0.3928 0.1991 0.9761 0.043 Uiso 1 1 calc R . .
C12 C 0.2516(4) -0.0548(3) 0.5644(4) 0.0301(10) Uani 1 1 d . . .

loop_
_atom_site_aniso_label
_atom_site_aniso_U_11
_atom_site_aniso_U_22
_atom_site_aniso_U_33
_atom_site_aniso_U_23
_atom_site_aniso_U_13
_atom_site_aniso_U_12
Mn1 0.0232(3) 0.0244(3) 0.0178(3) 0.0006(3) 0.0030(3) -0.0018(3)
Cl1 0.0261(6) 0.0276(5) 0.0252(6) 0.0008(4) 0.0046(4) 0.0020(4)
F1 0.0342(16) 0.0646(19) 0.0238(15) 0.0075(13) 0.0003(12) 0.0051(13)
F2 0.061(2) 0.080(2) 0.0255(16) -0.0080(15) 0.0119(14) 0.0254(17)
F3 0.084(2) 0.090(2) 0.0266(17) 0.0092(16) 0.0117(16) -0.046(2)
F4 0.0318(15) 0.0375(16) 0.0417(17) -0.0004(12) -0.0055(12) -0.0022(12)
F5 0.0436(16) 0.0284(14) 0.0374(16) 0.0038(11) 0.0031(12) -0.0128(12)
F6 0.0451(17) 0.0366(15) 0.0438(17) -0.0141(13) 0.0134(14) -0.0074(13)
O1 0.0251(16) 0.0278(16) 0.0184(15) -0.0012(12) 0.0047(12) -0.0016(12)
O2 0.0363(18) 0.0255(15) 0.0188(15) -0.0006(12) 0.0025(13) -0.0055(13)
N1 0.0216(18) 0.0259(19) 0.0205(19) -0.0025(14) 0.0009(15) 0.0010(15)
N2 0.0240(18) 0.0279(19) 0.0165(18) -0.0024(14) 0.0028(14) -0.0017(15)
C1 0.023(2) 0.025(2) 0.024(2) -0.0030(17) 0.0039(18) 0.0053(18)
C2 0.030(2) 0.029(2) 0.029(2) 0.0059(18) 0.011(2) 0.0010(19)
C3 0.022(2) 0.028(2) 0.023(2) 0.0027(18) 0.0067(18) 0.0055(18)
C4 0.020(2) 0.027(2) 0.025(2) 0.0027(17) 0.0064(17) 0.0046(17)
C5 0.028(2) 0.028(2) 0.027(2) 0.0065(18) 0.0072(19) 0.0009(18)
C6 0.021(2) 0.024(2) 0.027(2) 0.0023(17) 0.0037(18) 0.0029(17)
C7 0.026(2) 0.033(2) 0.019(2) -0.0025(18) 0.0034(18) -0.0063(19)
C8 0.029(2) 0.028(2) 0.020(2) -0.0016(17) 0.0046(18) -0.0057(18)
C9 0.024(2) 0.031(2) 0.031(3) 0.0005(19) 0.0065(19) -0.0073(18)
C10 0.030(3) 0.041(3) 0.028(3) 0.005(2) 0.005(2) -0.005(2)
C11 0.028(2) 0.033(2) 0.021(2) 0.0027(18) 0.0055(18) 0.0026(19)
C12 0.026(2) 0.027(2) 0.030(3) 0.0021(19) 0.002(2) -0.0034(19)

loop_
_atom_type_symbol
_atom_type_description
_atom_type_scat_dispersion_real
_atom_type_scat_dispersion_imag
_atom_type_scat_source
C C 0.0033 0.0016 'International Tables Vol C Tables 4.2.6.8 and 6.1.1.4'
H H 0.0000 0.0000 'International Tables Vol C Tables 4.2.6.8 and 6.1.1.4'
N N 0.0061 0.0033 'International Tables Vol C Tables 4.2.6.8 and 6.1.1.4'
O O 0.0106 0.0060 'International Tables Vol C Tables 4.2.6.8 and 6.1.1.4'
F F 0.0171 0.0103 'International Tables Vol C Tables 4.2.6.8 and 6.1.1.4'
Cl Cl 0.1484 0.1585 'International Tables Vol C Tables 4.2.6.8 and 6.1.1.4'
Mn Mn 0.3368 0.7283 'International Tables Vol C Tables 4.2.6.8 and 6.1.1.4'

loop_
_geom_angle_atom_site_label_1
_geom_angle_atom_site_label_2
_geom_angle_atom_site_label_3
_geom_angle
_geom_angle_site_symmetry_1
_geom_angle_site_symmetry_3
_geom_angle_publ_flag
O1 Mn1 O2 88.92(12) . . ?
O1 Mn1 N2 166.85(13) . . ?
O2 Mn1 N2 91.13(13) . . ?
O1 Mn1 N1 91.09(13) . . ?
O2 Mn1 N1 156.93(13) . . ?
N2 Mn1 N1 83.74(14) . . ?
O1 Mn1 Cl1 97.54(9) . . ?
O2 Mn1 Cl1 101.78(9) . . ?
N2 Mn1 Cl1 95.32(10) . . ?
N1 Mn1 Cl1 101.09(10) . . ?
C3 O1 Mn1 123.9(3) . . ?
C6 O2 Mn1 126.8(3) . . ?
C1 N1 C7 121.2(3) . . ?
C1 N1 Mn1 127.1(3) . . ?
C7 N1 Mn1 111.6(3) . . ?
C4 N2 C8 122.3(3) . . ?
C4 N2 Mn1 127.6(3) . . ?
C8 N2 Mn1 109.7(3) . . ?
N1 C1 C2 121.4(4) . . ?
N1 C1 C9 121.6(4) . . ?
C2 C1 C9 117.0(4) . . ?
C3 C2 C1 123.9(4) . . ?
C3 C2 H2 118.0 . . ?
C1 C2 H2 118.0 . . ?
O1 C3 C2 127.8(4) . . ?
O1 C3 C10 111.5(3) . . ?
C2 C3 C10 120.7(4) . . ?
N2 C4 C5 121.9(4) . . ?
N2 C4 C11 120.8(4) . . ?
C5 C4 C11 117.3(4) . . ?
C6 C5 C4 124.2(4) . . ?
C6 C5 H5 117.9 . . ?
C4 C5 H5 117.9 . . ?
O2 C6 C5 127.9(4) . . ?
O2 C6 C12 111.4(4) . . ?
C5 C6 C12 120.7(4) . . ?
N1 C7 C8 107.6(3) . . ?
N1 C7 H7A 110.2 . . ?
C8 C7 H7A 110.2 . . ?
N1 C7 H7B 110.2 . . ?
C8 C7 H7B 110.2 . . ?
H7A C7 H7B 108.5 . . ?
N2 C8 C7 106.7(3) . . ?
N2 C8 H8A 110.4 . . ?
C7 C8 H8A 110.4 . . ?
N2 C8 H8B 110.4 . . ?
C7 C8 H8B 110.4 . . ?
H8A C8 H8B 108.6 . . ?
C1 C9 H9A 109.5 . . ?
C1 C9 H9B 109.5 . . ?
H9A C9 H9B 109.5 . . ?
C1 C9 H9C 109.5 . . ?
H9A C9 H9C 109.5 . . ?
H9B C9 H9C 109.5 . . ?
F3 C10 F2 108.1(4) . . ?
F3 C10 F1 106.6(4) . . ?
F2 C10 F1 105.0(4) . . ?
F3 C10 C3 113.4(4) . . ?
F2 C10 C3 111.5(4) . . ?
F1 C10 C3 111.6(4) . . ?
C4 C11 H11A 109.5 . . ?
C4 C11 H11B 109.5 . . ?
H11A C11 H11B 109.5 . . ?
C4 C11 H11C 109.5 . . ?
H11A C11 H11C 109.5 . . ?
H11B C11 H11C 109.5 . . ?
F6 C12 F5 106.9(3) . . ?
F6 C12 F4 107.6(4) . . ?
F5 C12 F4 106.8(3) . . ?
F6 C12 C6 111.5(3) . . ?
F5 C12 C6 113.1(3) . . ?
F4 C12 C6 110.6(3) . . ?

loop_
_geom_bond_atom_site_label_1
_geom_bond_atom_site_label_2
_geom_bond_distance
_geom_bond_site_symmetry_2
_geom_bond_publ_flag
Mn1 O1 1.886(3) . ?
Mn1 O2 1.901(3) . ?
Mn1 N2 1.972(3) . ?
Mn1 N1 1.991(3) . ?
Mn1 Cl1 2.3808(12) . ?
F1 C10 1.335(5) . ?
F2 C10 1.333(5) . ?
F3 C10 1.324(5) . ?
F4 C12 1.335(5) . ?
F5 C12 1.333(5) . ?
F6 C12 1.331(5) . ?
O1 C3 1.314(5) . ?
O2 C6 1.296(5) . ?
N1 C1 1.285(5) . ?
N1 C7 1.485(5) . ?
N2 C4 1.314(5) . ?
N2 C8 1.481(5) . ?
C1 C2 1.433(6) . ?
C1 C9 1.516(5) . ?
C2 C3 1.348(6) . ?
C2 H2 0.9500 . ?
C3 C10 1.505(6) . ?
C4 C5 1.424(6) . ?
C4 C11 1.507(6) . ?
C5 C6 1.346(6) . ?
C5 H5 0.9500 . ?
C6 C12 1.521(6) . ?
C7 C8 1.508(6) . ?
C7 H7A 0.9900 . ?
C7 H7B 0.9900 . ?
C8 H8A 0.9900 . ?
C8 H8B 0.9900 . ?
C9 H9A 0.9800 . ?
C9 H9B 0.9800 . ?
C9 H9C 0.9800 . ?
C11 H11A 0.9800 . ?
C11 H11B 0.9800 . ?
C11 H11C 0.9800 . ?

loop_
_geom_torsion_atom_site_label_1
_geom_torsion_atom_site_label_2
_geom_torsion_atom_site_label_3
_geom_torsion_atom_site_label_4
_geom_torsion
_geom_torsion_site_symmetry_1
_geom_torsion_site_symmetry_2
_geom_torsion_site_symmetry_3
_geom_torsion_site_symmetry_4
_geom_torsion_publ_flag
O2 Mn1 O1 C3 -179.4(3) . . . . ?
N2 Mn1 O1 C3 -89.0(6) . . . . ?
N1 Mn1 O1 C3 -22.5(3) . . . . ?
Cl1 Mn1 O1 C3 78.8(3) . . . . ?
O1 Mn1 O2 C6 171.3(3) . . . . ?
N2 Mn1 O2 C6 4.5(3) . . . . ?
N1 Mn1 O2 C6 81.1(5) . . . . ?
Cl1 Mn1 O2 C6 -91.2(3) . . . . ?
O1 Mn1 N1 C1 16.0(3) . . . . ?
O2 Mn1 N1 C1 105.9(4) . . . . ?
N2 Mn1 N1 C1 -176.1(4) . . . . ?
Cl1 Mn1 N1 C1 -81.9(3) . . . . ?
O1 Mn1 N1 C7 -162.8(3) . . . . ?
O2 Mn1 N1 C7 -73.0(4) . . . . ?
N2 Mn1 N1 C7 5.1(3) . . . . ?
Cl1 Mn1 N1 C7 99.3(2) . . . . ?
O1 Mn1 N2 C4 -97.8(6) . . . . ?
O2 Mn1 N2 C4 -7.7(3) . . . . ?
N1 Mn1 N2 C4 -165.1(4) . . . . ?
Cl1 Mn1 N2 C4 94.3(3) . . . . ?
O1 Mn1 N2 C8 89.5(6) . . . . ?
O2 Mn1 N2 C8 179.6(3) . . . . ?
N1 Mn1 N2 C8 22.1(3) . . . . ?
Cl1 Mn1 N2 C8 -78.5(3) . . . . ?
C7 N1 C1 C2 176.6(4) . . . . ?
Mn1 N1 C1 C2 -2.2(6) . . . . ?
C7 N1 C1 C9 -2.9(6) . . . . ?
Mn1 N1 C1 C9 178.3(3) . . . . ?
N1 C1 C2 C3 -12.1(6) . . . . ?
C9 C1 C2 C3 167.4(4) . . . . ?
Mn1 O1 C3 C2 17.1(6) . . . . ?
Mn1 O1 C3 C10 -164.4(3) . . . . ?
C1 C2 C3 O1 4.5(7) . . . . ?
C1 C2 C3 C10 -173.8(4) . . . . ?
C8 N2 C4 C5 179.5(4) . . . . ?
Mn1 N2 C4 C5 7.7(6) . . . . ?
C8 N2 C4 C11 0.1(6) . . . . ?
Mn1 N2 C4 C11 -171.8(3) . . . . ?
N2 C4 C5 C6 -2.3(6) . . . . ?
C11 C4 C5 C6 177.1(4) . . . . ?
Mn1 O2 C6 C5 -1.4(6) . . . . ?
Mn1 O2 C6 C12 176.9(3) . . . . ?
C4 C5 C6 O2 -1.0(7) . . . . ?
C4 C5 C6 C12 -179.2(4) . . . . ?
C1 N1 C7 C8 150.7(4) . . . . ?
Mn1 N1 C7 C8 -30.4(4) . . . . ?
C4 N2 C8 C7 142.6(4) . . . . ?
Mn1 N2 C8 C7 -44.2(4) . . . . ?
N1 C7 C8 N2 47.8(4) . . . . ?
O1 C3 C10 F3 174.7(4) . . . . ?
C2 C3 C10 F3 -6.7(6) . . . . ?
O1 C3 C10 F2 -62.9(5) . . . . ?
C2 C3 C10 F2 115.7(5) . . . . ?
O1 C3 C10 F1 54.2(5) . . . . ?
C2 C3 C10 F1 -127.2(4) . . . . ?
O2 C6 C12 F6 48.1(5) . . . . ?
C5 C6 C12 F6 -133.5(4) . . . . ?
O2 C6 C12 F5 168.6(3) . . . . ?
C5 C6 C12 F5 -12.9(6) . . . . ?
O2 C6 C12 F4 -71.6(5) . . . . ?
C5 C6 C12 F4 106.9(4) . . . . ?
